data_4108573
loop_
_publ_author_name
'Victor Sumerin'
'Felix Schulz'
'Michiko Atsumi'
'Cong Wang'
'Martin Nieger'
'Markku Leskel\"a'
'Timo Repo'
'Pekka Pyykk\"o'
'Bernhard Rieger'

_publ_contact_author
;
        Martin Nieger
        Laboratory of Inorganic Chemistry
        Department of Chemistry
        Universitity of Helsinki
        P.O. Box 55
        FIN-00014 University of Helsinki
        Finland
;
_publ_contact_author_email martin.nieger@helsinki.fi
_publ_contact_author_fax ++358-9-19150198
_publ_contact_author_phone ++358-9-19150223
_publ_section_title
;
 Molecular Tweezers for Hydrogen: Synthesis, Characterization, and
 Reactivity
;
_journal_name_full 'Journal of the American Chemical Society'
_journal_page_first 14117
_journal_page_last 14119
_journal_paper_doi 10.1021/ja806627s
_journal_volume 130
_journal_year 2008
_chemical_formula_moiety 'C28 H26 B F10 N, 0.5 (C6 D6)'
_chemical_formula_sum 'C31 H26 B D3 F10 N'
_chemical_formula_weight 619.38
_chemical_name_systematic
; 
 Hydrido[bis(pentafluorophenyl){2-[(2,2,6,6-tetramethylpiperidinium-1-yl)-
 methyl]phenyl}borate
;
_space_group_IT_number 2
_symmetry_cell_setting triclinic
_symmetry_space_group_name_Hall '-P 1'
_symmetry_space_group_name_H-M 'P -1'
_atom_sites_solution_hydrogens geom
_atom_sites_solution_primary direct
_atom_sites_solution_secondary difmap
_audit_creation_method SHELXL-97
_cell_angle_alpha 86.96(1)
_cell_angle_beta 70.73(1)
_cell_angle_gamma 65.17(1)
_cell_formula_units_Z 2
_cell_length_a 10.652(1)
_cell_length_b 12.256(1)
_cell_length_c 12.595(1)
_cell_measurement_reflns_used 96
_cell_measurement_temperature 123(2)
_cell_measurement_theta_max 25
_cell_measurement_theta_min 1
_cell_volume 1401.6(3)
_computing_cell_refinement 'DIRAX (Duisenberg, 1992)'
_computing_data_collection 'Collect (Nonius, 1998)'
_computing_data_reduction 'EVALCCD (Duisenberg et al., 2003)'
_computing_molecular_graphics 'XP (Sheldrick, 2008)'
_computing_publication_material 'SHELXL-97 (Sheldrick, 2008)'
_computing_structure_refinement 'SHELXL-97 (Sheldrick, 2008)'
_computing_structure_solution 'SHELXS-97 (Sheldrick, 2008)'
_diffrn_ambient_temperature 123(2)
_diffrn_measured_fraction_theta_full 0.994
_diffrn_measured_fraction_theta_max 0.994
_diffrn_measurement_device_type 'Bruker-Nonius KappaCCD'
_diffrn_measurement_method 'rotation in phi and omega, 2 deg.'
_diffrn_radiation_monochromator graphite
_diffrn_radiation_source 'fine-focus sealed tube'
_diffrn_radiation_type MoK\a
_diffrn_radiation_wavelength 0.71073
_diffrn_reflns_av_R_equivalents 0.0273
_diffrn_reflns_av_sigmaI/netI 0.0374
_diffrn_reflns_limit_h_max 11
_diffrn_reflns_limit_h_min -12
_diffrn_reflns_limit_k_max 14
_diffrn_reflns_limit_k_min -12
_diffrn_reflns_limit_l_max 14
_diffrn_reflns_limit_l_min -14
_diffrn_reflns_number 13264
_diffrn_reflns_theta_full 25.03
_diffrn_reflns_theta_max 25.03
_diffrn_reflns_theta_min 3.14
_exptl_absorpt_coefficient_mu 0.131
_exptl_absorpt_correction_type none
_exptl_crystal_colour colourless
_exptl_crystal_density_diffrn 1.468
_exptl_crystal_density_meas ?
_exptl_crystal_description plates
_exptl_crystal_F_000 634
_exptl_crystal_size_max 0.40
_exptl_crystal_size_mid 0.30
_exptl_crystal_size_min 0.10
_refine_diff_density_max 0.371
_refine_diff_density_min -0.281
_refine_diff_density_rms 0.050
_refine_ls_extinction_method none
_refine_ls_goodness_of_fit_ref 1.034
_refine_ls_hydrogen_treatment mixed
_refine_ls_matrix_type full
_refine_ls_number_parameters 409
_refine_ls_number_reflns 4922
_refine_ls_number_restraints 90
_refine_ls_restrained_S_all 1.053
_refine_ls_R_factor_all 0.0646
_refine_ls_R_factor_gt 0.0439
_refine_ls_shift/su_max 0.000
_refine_ls_shift/su_mean 0.000
_refine_ls_structure_factor_coef Fsqd
_refine_ls_weighting_details 'calc w=1/[\s^2^(Fo^2^)+(0.0416P)^2^+0.8714P] where P=(Fo^2^+2Fc^2^)/3'
_refine_ls_weighting_scheme calc
_refine_ls_wR_factor_gt 0.0923
_refine_ls_wR_factor_ref 0.1009
_reflns_number_gt 3845
_reflns_number_total 4922
_reflns_threshold_expression >2sigma(I)
_cod_data_source_file ja806627s_si_002.cif
_cod_data_source_block les045_d_compound_2
_cod_depositor_comments
;
The following automatic conversions were performed:

'_exptl_crystal_density_meas' value 'none' was changed to '?' - the
value is perceived as not measured.

Automatic conversion script
Id: cif_fix_values 3008 2015-01-20 13:52:24Z robertas 
;
_cod_original_cell_volume 1401.6(2)
_cod_database_code 4108573

loop_
_symmetry_equiv_pos_as_xyz
'x, y, z'
'-x, -y, -z'

loop_
_atom_site_label
_atom_site_type_symbol
_atom_site_fract_x
_atom_site_fract_y
_atom_site_fract_z
_atom_site_U_iso_or_equiv
_atom_site_adp_type
_atom_site_occupancy
_atom_site_symmetry_multiplicity
_atom_site_calc_flag
_atom_site_refinement_flags
_atom_site_disorder_assembly
_atom_site_disorder_group
B1 B 0.6588(3) 0.7092(2) 0.75476(18) 0.0173(5) Uani 1 1 d . . .
H1 H 0.773(2) 0.6291(19) 0.7034(17) 0.021 Uiso 1 1 d . . .
C1 C 0.6350(2) 0.70700(18) 0.88962(16) 0.0165(4) Uani 1 1 d . . .
C2 C 0.5906(2) 0.81364(19) 0.95595(17) 0.0230(5) Uani 1 1 d . . .
H2 H 0.5742 0.8864 0.9205 0.028 Uiso 1 1 calc R . .
C3 C 0.5693(2) 0.8183(2) 1.07105(18) 0.0263(5) Uani 1 1 d . . .
H3 H 0.5394 0.8929 1.1121 0.032 Uiso 1 1 calc R . .
C4 C 0.5913(2) 0.7153(2) 1.12535(17) 0.0221(5) Uani 1 1 d . . .
H4 H 0.5755 0.7178 1.2041 0.027 Uiso 1 1 calc R . .
C5 C 0.6369(2) 0.60746(19) 1.06302(16) 0.0179(4) Uani 1 1 d . . .
H5 H 0.6531 0.5355 1.0997 0.022 Uiso 1 1 calc R . .
C6 C 0.6598(2) 0.60220(18) 0.94715(16) 0.0151(4) Uani 1 1 d . . .
C7 C 0.6983(2) 0.48041(18) 0.89166(16) 0.0164(4) Uani 1 1 d . . .
H7A H 0.6178 0.4896 0.8640 0.020 Uiso 1 1 calc R . .
H7B H 0.6986 0.4241 0.9510 0.020 Uiso 1 1 calc R . .
N8 N 0.84337(18) 0.41964(15) 0.79349(13) 0.0143(4) Uani 1 1 d . . .
H8 H 0.844(2) 0.4802(19) 0.7440(17) 0.017 Uiso 1 1 d . . .
C9 C 0.9852(2) 0.38699(18) 0.82375(16) 0.0171(4) Uani 1 1 d . . .
C10 C 1.1192(2) 0.3173(2) 0.71945(18) 0.0258(5) Uani 1 1 d . . .
H10A H 1.1266 0.3737 0.6609 0.031 Uiso 1 1 calc R . .
H10B H 1.2087 0.2894 0.7406 0.031 Uiso 1 1 calc R . .
C11 C 1.1174(2) 0.2095(2) 0.66840(19) 0.0288(5) Uani 1 1 d . . .
H11A H 1.1119 0.1508 0.7249 0.035 Uiso 1 1 calc R . .
H11B H 1.2083 0.1688 0.6027 0.035 Uiso 1 1 calc R . .
C12 C 0.9840(2) 0.2545(2) 0.63140(17) 0.0251(5) Uani 1 1 d . . .
H12A H 0.9835 0.1850 0.5952 0.030 Uiso 1 1 calc R . .
H12B H 0.9931 0.3114 0.5737 0.030 Uiso 1 1 calc R . .
C13 C 0.8369(2) 0.31801(18) 0.72724(16) 0.0179(4) Uani 1 1 d . . .
C14 C 0.7192(3) 0.3789(2) 0.67227(18) 0.0258(5) Uani 1 1 d . . .
H14A H 0.7441 0.4358 0.6216 0.039 Uiso 1 1 calc R . .
H14B H 0.6235 0.4225 0.7311 0.039 Uiso 1 1 calc R . .
H14C H 0.7148 0.3173 0.6289 0.039 Uiso 1 1 calc R . .
C15 C 0.8006(2) 0.22795(19) 0.80491(17) 0.0218(5) Uani 1 1 d . . .
H15A H 0.7061 0.2707 0.8653 0.033 Uiso 1 1 calc R . .
H15B H 0.8779 0.1877 0.8381 0.033 Uiso 1 1 calc R . .
H15C H 0.7946 0.1676 0.7613 0.033 Uiso 1 1 calc R . .
C16 C 0.9855(2) 0.3146(2) 0.92597(17) 0.0239(5) Uani 1 1 d . . .
H16A H 0.8984 0.3613 0.9910 0.036 Uiso 1 1 calc R . .
H16B H 1.0744 0.2978 0.9437 0.036 Uiso 1 1 calc R . .
H16C H 0.9837 0.2383 0.9089 0.036 Uiso 1 1 calc R . .
C17 C 0.9936(2) 0.50405(19) 0.84799(18) 0.0219(5) Uani 1 1 d . . .
H17A H 0.9936 0.5501 0.7820 0.033 Uiso 1 1 calc R . .
H17B H 1.0841 0.4849 0.8641 0.033 Uiso 1 1 calc R . .
H17C H 0.9083 0.5522 0.9135 0.033 Uiso 1 1 calc R . .
C18 C 0.6734(2) 0.83148(18) 0.70527(16) 0.0179(5) Uani 1 1 d . . .
C19 C 0.8040(2) 0.84247(19) 0.68292(17) 0.0216(5) Uani 1 1 d . . .
F19 F 0.91636(14) 0.75497(12) 0.70937(12) 0.0368(3) Uani 1 1 d . . .
C20 C 0.8304(2) 0.9371(2) 0.63435(17) 0.0235(5) Uani 1 1 d . . .
F20 F 0.96037(14) 0.94124(12) 0.61525(12) 0.0373(4) Uani 1 1 d . . .
C21 C 0.7226(2) 1.02867(19) 0.60394(17) 0.0220(5) Uani 1 1 d . . .
F21 F 0.74640(15) 1.12145(11) 0.55402(11) 0.0327(3) Uani 1 1 d . . .
C22 C 0.5901(2) 1.02490(18) 0.62504(17) 0.0218(5) Uani 1 1 d . . .
F22 F 0.48267(15) 1.11472(12) 0.59682(12) 0.0381(4) Uani 1 1 d . . .
C23 C 0.5676(2) 0.92890(19) 0.67591(17) 0.0205(5) Uani 1 1 d . . .
F23 F 0.43174(13) 0.93440(11) 0.69634(12) 0.0335(3) Uani 1 1 d . . .
C24 C 0.5385(2) 0.68743(17) 0.71435(16) 0.0165(4) Uani 1 1 d . . .
C25 C 0.4092(2) 0.68256(18) 0.78085(15) 0.0169(4) Uani 1 1 d . . .
F25 F 0.36698(13) 0.69685(11) 0.89573(9) 0.0223(3) Uani 1 1 d . . .
C26 C 0.3152(2) 0.66287(19) 0.73877(17) 0.0206(5) Uani 1 1 d . . .
F26 F 0.19121(14) 0.65850(12) 0.80857(10) 0.0304(3) Uani 1 1 d . . .
C27 C 0.3490(2) 0.64689(19) 0.62375(17) 0.0220(5) Uani 1 1 d . . .
F27 F 0.25894(14) 0.62604(12) 0.58219(10) 0.0327(3) Uani 1 1 d . . .
C28 C 0.4765(2) 0.65044(19) 0.55296(16) 0.0202(5) Uani 1 1 d . . .
F28 F 0.51207(14) 0.63338(11) 0.43986(9) 0.0281(3) Uani 1 1 d . . .
C29 C 0.5661(2) 0.67035(18) 0.59893(16) 0.0183(4) Uani 1 1 d . . .
F29 F 0.69064(13) 0.67133(11) 0.52461(9) 0.0261(3) Uani 1 1 d . . .
C1B C 0.1150(5) 0.9751(5) 0.9324(5) 0.078(3) Uani 0.50 1 d PGU A -1
D1B D 0.2132(5) 0.9648(5) 0.8950(5) 0.093 Uiso 0.50 1 d PR A -1
C2B C 0.0446(6) 0.9391(5) 0.8756(4) 0.083(3) Uani 0.50 1 d PGU A -1
D2B D 0.0947(8) 0.9043(6) 0.7994(4) 0.099 Uiso 0.50 1 d PR A -1
C3B C -0.0991(6) 0.9541(4) 0.9303(4) 0.073(2) Uani 0.50 1 d PGU A -1
D3B D -0.1472(9) 0.9296(6) 0.8915(6) 0.088 Uiso 0.50 1 d PR A -1
C4B C -0.1724(5) 1.0051(4) 1.0418(4) 0.0594(18) Uani 0.50 1 d PGU A -1
D4B D -0.2706(5) 1.0154(6) 1.0792(6) 0.071 Uiso 0.50 1 d PR A -1
C5B C -0.1020(6) 1.0410(5) 1.0986(4) 0.0460(16) Uani 0.50 1 d PGU A -1
D5B D -0.1521(8) 1.0759(5) 1.1748(4) 0.055 Uiso 0.50 1 d PR A -1
C6B C 0.0417(6) 1.0260(5) 1.0439(5) 0.0699(19) Uani 0.50 1 d PGU A -1
D6B D 0.0898(8) 1.0506(7) 1.0827(7) 0.084 Uiso 0.50 1 d PR A -1

loop_
_atom_site_aniso_label
_atom_site_aniso_U_11
_atom_site_aniso_U_22
_atom_site_aniso_U_33
_atom_site_aniso_U_23
_atom_site_aniso_U_13
_atom_site_aniso_U_12
B1 0.0186(12) 0.0156(12) 0.0174(11) 0.0038(9) -0.0062(10) -0.0072(10)
C1 0.0138(10) 0.0179(11) 0.0179(10) 0.0008(8) -0.0058(8) -0.0066(9)
C2 0.0287(12) 0.0170(12) 0.0236(11) 0.0043(9) -0.0101(9) -0.0093(10)
C3 0.0314(13) 0.0219(12) 0.0239(11) -0.0051(9) -0.0083(10) -0.0098(10)
C4 0.0208(11) 0.0299(13) 0.0155(10) -0.0021(9) -0.0064(9) -0.0099(10)
C5 0.0151(10) 0.0206(11) 0.0170(10) 0.0034(8) -0.0051(8) -0.0071(9)
C6 0.0109(10) 0.0174(11) 0.0170(10) 0.0004(8) -0.0045(8) -0.0060(8)
C7 0.0147(10) 0.0172(11) 0.0163(10) 0.0022(8) -0.0034(8) -0.0073(9)
N8 0.0157(9) 0.0140(9) 0.0131(8) 0.0013(7) -0.0045(7) -0.0066(7)
C9 0.0124(10) 0.0198(12) 0.0189(10) 0.0020(8) -0.0060(8) -0.0062(9)
C10 0.0171(11) 0.0304(13) 0.0249(11) -0.0037(10) -0.0020(9) -0.0085(10)
C11 0.0198(12) 0.0280(13) 0.0278(12) -0.0094(10) 0.0000(9) -0.0051(10)
C12 0.0303(13) 0.0227(12) 0.0188(11) -0.0050(9) -0.0054(9) -0.0096(10)
C13 0.0228(11) 0.0147(11) 0.0178(10) -0.0017(8) -0.0087(9) -0.0077(9)
C14 0.0352(13) 0.0214(12) 0.0262(11) 0.0000(9) -0.0197(10) -0.0097(10)
C15 0.0249(12) 0.0168(11) 0.0266(11) 0.0001(9) -0.0105(9) -0.0100(10)
C16 0.0252(12) 0.0263(13) 0.0235(11) 0.0070(9) -0.0145(9) -0.0099(10)
C17 0.0209(11) 0.0234(12) 0.0248(11) 0.0025(9) -0.0098(9) -0.0112(10)
C18 0.0210(11) 0.0179(11) 0.0148(10) 0.0004(8) -0.0051(8) -0.0088(9)
C19 0.0209(11) 0.0194(12) 0.0253(11) 0.0049(9) -0.0098(9) -0.0080(10)
F19 0.0285(7) 0.0334(8) 0.0603(9) 0.0229(7) -0.0267(7) -0.0173(6)
C20 0.0209(12) 0.0255(13) 0.0258(11) 0.0007(9) -0.0043(9) -0.0140(10)
F20 0.0269(7) 0.0372(8) 0.0566(9) 0.0141(7) -0.0147(7) -0.0225(7)
C21 0.0303(13) 0.0146(11) 0.0208(11) 0.0023(9) -0.0046(9) -0.0126(10)
F21 0.0387(8) 0.0227(7) 0.0402(8) 0.0112(6) -0.0094(6) -0.0202(6)
C22 0.0231(12) 0.0140(11) 0.0255(11) 0.0029(9) -0.0091(9) -0.0047(9)
F22 0.0323(8) 0.0212(7) 0.0613(9) 0.0171(7) -0.0214(7) -0.0093(6)
C23 0.0168(11) 0.0201(12) 0.0230(11) 0.0004(9) -0.0038(9) -0.0085(9)
F23 0.0190(7) 0.0236(7) 0.0586(9) 0.0124(6) -0.0143(6) -0.0099(6)
C24 0.0198(11) 0.0113(10) 0.0174(10) 0.0036(8) -0.0073(8) -0.0053(9)
C25 0.0216(11) 0.0148(11) 0.0117(9) 0.0029(8) -0.0054(8) -0.0058(9)
F25 0.0237(7) 0.0322(7) 0.0114(5) 0.0043(5) -0.0048(5) -0.0133(6)
C26 0.0186(11) 0.0218(12) 0.0225(11) 0.0076(9) -0.0066(9) -0.0107(9)
F26 0.0256(7) 0.0503(9) 0.0252(6) 0.0112(6) -0.0091(5) -0.0258(7)
C27 0.0262(12) 0.0231(12) 0.0242(11) 0.0047(9) -0.0166(10) -0.0114(10)
F27 0.0351(8) 0.0480(9) 0.0292(7) 0.0058(6) -0.0188(6) -0.0251(7)
C28 0.0289(12) 0.0180(11) 0.0123(10) 0.0020(8) -0.0081(9) -0.0080(10)
F28 0.0351(8) 0.0354(8) 0.0147(6) 0.0013(5) -0.0106(5) -0.0140(6)
C29 0.0193(11) 0.0162(11) 0.0161(10) 0.0036(8) -0.0029(8) -0.0072(9)
F29 0.0250(7) 0.0381(8) 0.0150(6) 0.0030(5) -0.0019(5) -0.0169(6)
C1B 0.058(4) 0.040(3) 0.086(4) 0.037(3) -0.001(3) 0.003(3)
C2B 0.089(5) 0.033(3) 0.065(4) 0.025(3) -0.009(3) 0.014(3)
C3B 0.094(4) 0.037(3) 0.076(4) 0.022(3) -0.044(3) -0.006(3)
C4B 0.067(4) 0.030(3) 0.068(3) 0.023(3) -0.024(3) -0.009(3)
C5B 0.054(3) 0.025(3) 0.053(3) 0.012(2) -0.022(3) -0.010(2)
C6B 0.067(4) 0.038(3) 0.095(4) 0.034(3) -0.037(3) -0.009(3)

loop_
_atom_type_symbol
_atom_type_description
_atom_type_scat_dispersion_real
_atom_type_scat_dispersion_imag
_atom_type_scat_source
C C 0.0033 0.0016 'International Tables Vol C Tables 4.2.6.8 and 6.1.1.4'
D D 0.0000 0.0000 'International Tables Vol C Tables 4.2.6.8 and 6.1.1.4'
H H 0.0000 0.0000 'International Tables Vol C Tables 4.2.6.8 and 6.1.1.4'
B B 0.0013 0.0007 'International Tables Vol C Tables 4.2.6.8 and 6.1.1.4'
N N 0.0061 0.0033 'International Tables Vol C Tables 4.2.6.8 and 6.1.1.4'
F F 0.0171 0.0103 'International Tables Vol C Tables 4.2.6.8 and 6.1.1.4'

loop_
_geom_angle_atom_site_label_1
_geom_angle_atom_site_label_2
_geom_angle_atom_site_label_3
_geom_angle
C1 B1 C18 112.47(17)
C1 B1 C24 116.30(17)
C18 B1 C24 109.49(16)
C1 B1 H1 109.3(10)
C18 B1 H1 104.2(10)
C24 B1 H1 104.1(10)
B1 H1 H8 125(2)
C2 C1 C6 115.33(17)
C2 C1 B1 120.20(18)
C6 C1 B1 124.45(17)
C3 C2 C1 123.3(2)
C3 C2 H2 118.4
C1 C2 H2 118.4
C4 C3 C2 120.11(19)
C4 C3 H3 119.9
C2 C3 H3 119.9
C3 C4 C5 118.67(19)
C3 C4 H4 120.7
C5 C4 H4 120.7
C4 C5 C6 121.39(19)
C4 C5 H5 119.3
C6 C5 H5 119.3
C5 C6 C1 121.19(18)
C5 C6 C7 115.66(18)
C1 C6 C7 122.92(17)
C6 C7 N8 118.77(16)
C6 C7 H7A 107.6
N8 C7 H7A 107.6
C6 C7 H7B 107.6
N8 C7 H7B 107.6
H7A C7 H7B 107.1
C7 N8 C9 115.20(14)
C7 N8 C13 108.99(15)
C9 N8 C13 117.49(15)
C7 N8 H8 104.4(12)
C9 N8 H8 103.5(13)
C13 N8 H8 105.8(12)
N8 H8 H1 154(2)
C16 C9 C17 109.82(16)
C16 C9 C10 111.45(18)
C17 C9 C10 106.88(17)
C16 C9 N8 111.75(16)
C17 C9 N8 108.51(16)
C10 C9 N8 108.27(15)
C11 C10 C9 115.23(18)
C11 C10 H10A 108.5
C9 C10 H10A 108.5
C11 C10 H10B 108.5
C9 C10 H10B 108.5
H10A C10 H10B 107.5
C10 C11 C12 107.84(18)
C10 C11 H11A 110.1
C12 C11 H11A 110.1
C10 C11 H11B 110.1
C12 C11 H11B 110.1
H11A C11 H11B 108.5
C11 C12 C13 114.38(17)
C11 C12 H12A 108.7
C13 C12 H12A 108.7
C11 C12 H12B 108.7
C13 C12 H12B 108.7
H12A C12 H12B 107.6
C15 C13 C14 109.94(18)
C15 C13 C12 111.05(17)
C14 C13 C12 107.03(17)
C15 C13 N8 111.76(15)
C14 C13 N8 107.98(16)
C12 C13 N8 108.91(16)
C13 C14 H14A 109.5
C13 C14 H14B 109.5
H14A C14 H14B 109.5
C13 C14 H14C 109.5
H14A C14 H14C 109.5
H14B C14 H14C 109.5
C13 C15 H15A 109.5
C13 C15 H15B 109.5
H15A C15 H15B 109.5
C13 C15 H15C 109.5
H15A C15 H15C 109.5
H15B C15 H15C 109.5
C9 C16 H16A 109.5
C9 C16 H16B 109.5
H16A C16 H16B 109.5
C9 C16 H16C 109.5
H16A C16 H16C 109.5
H16B C16 H16C 109.5
C9 C17 H17A 109.5
C9 C17 H17B 109.5
H17A C17 H17B 109.5
C9 C17 H17C 109.5
H17A C17 H17C 109.5
H17B C17 H17C 109.5
C19 C18 C23 113.04(19)
C19 C18 B1 120.34(18)
C23 C18 B1 126.53(18)
F19 C19 C20 115.84(19)
F19 C19 C18 119.51(19)
C20 C19 C18 124.7(2)
F20 C20 C19 121.1(2)
F20 C20 C21 119.53(19)
C19 C20 C21 119.3(2)
F21 C21 C22 120.10(19)
F21 C21 C20 120.6(2)
C22 C21 C20 119.3(2)
F22 C22 C21 119.99(19)
F22 C22 C23 120.61(19)
C21 C22 C23 119.41(19)
F23 C23 C22 115.31(18)
F23 C23 C18 120.45(18)
C22 C23 C18 124.25(19)
C25 C24 C29 113.21(18)
C25 C24 B1 128.34(17)
C29 C24 B1 118.45(17)
F25 C25 C24 120.43(17)
F25 C25 C26 115.45(17)
C24 C25 C26 124.12(18)
F26 C26 C27 119.34(18)
F26 C26 C25 121.00(18)
C27 C26 C25 119.66(19)
F27 C27 C28 120.97(18)
F27 C27 C26 119.97(19)
C28 C27 C26 119.04(19)
F28 C28 C29 121.19(18)
F28 C28 C27 119.74(18)
C29 C28 C27 119.06(18)
F29 C29 C28 116.08(17)
F29 C29 C24 119.00(18)
C28 C29 C24 124.91(19)
D1B C1B C2B 120.00(18)
D1B C1B C6B 120.00(18)
C2B C1B C6B 120.0
D2B C2B C1B 120.0
D2B C2B C3B 120.0
C1B C2B C3B 120.0
D3B C3B C2B 120.0
D3B C3B C4B 120.0
C2B C3B C4B 120.0
D4B C4B C5B 120.0
D4B C4B C3B 120.0
C5B C4B C3B 120.0
D5B C5B C4B 120.0
D5B C5B C6B 120.0
C4B C5B C6B 120.0
D6B C6B C5B 120.0
D6B C6B C1B 120.0
C5B C6B C1B 120.0

loop_
_geom_bond_atom_site_label_1
_geom_bond_atom_site_label_2
_geom_bond_distance
B1 C1 1.633(3)
B1 C18 1.641(3)
B1 C24 1.644(3)
B1 H1 1.19(2)
B1 N8 3.360(3)
H1 H8 1.78(3)
C1 C2 1.402(3)
C1 C6 1.410(3)
C2 C3 1.392(3)
C2 H2 0.9500
C3 C4 1.372(3)
C3 H3 0.9500
C4 C5 1.384(3)
C4 H4 0.9500
C5 C6 1.398(3)
C5 H5 0.9500
C6 C7 1.514(3)
C7 N8 1.530(2)
C7 H7A 0.9900
C7 H7B 0.9900
N8 C9 1.564(3)
N8 C13 1.573(2)
N8 H8 0.94(2)
C9 C16 1.524(3)
C9 C17 1.527(3)
C9 C10 1.533(3)
C10 C11 1.510(3)
C10 H10A 0.9900
C10 H10B 0.9900
C11 C12 1.514(3)
C11 H11A 0.9900
C11 H11B 0.9900
C12 C13 1.532(3)
C12 H12A 0.9900
C12 H12B 0.9900
C13 C15 1.523(3)
C13 C14 1.529(3)
C14 H14A 0.9800
C14 H14B 0.9800
C14 H14C 0.9800
C15 H15A 0.9800
C15 H15B 0.9800
C15 H15C 0.9800
C16 H16A 0.9800
C16 H16B 0.9800
C16 H16C 0.9800
C17 H17A 0.9800
C17 H17B 0.9800
C17 H17C 0.9800
C18 C19 1.389(3)
C18 C23 1.389(3)
C19 F19 1.356(2)
C19 C20 1.372(3)
C20 F20 1.347(2)
C20 C21 1.374(3)
C21 F21 1.347(2)
C21 C22 1.367(3)
C22 F22 1.348(2)
C22 C23 1.381(3)
C23 F23 1.356(2)
C24 C25 1.380(3)
C24 C29 1.394(3)
C25 F25 1.363(2)
C25 C26 1.382(3)
C26 F26 1.345(2)
C26 C27 1.376(3)
C27 F27 1.346(2)
C27 C28 1.373(3)
C28 F28 1.351(2)
C28 C29 1.371(3)
C29 F29 1.353(2)
C1B D1B 0.9500
C1B C2B 1.3900
C1B C6B 1.3900
C2B D2B 0.9500
C2B C3B 1.3900
C3B D3B 0.9500
C3B C4B 1.3900
C4B D4B 0.9500
C4B C5B 1.3900
C5B D5B 0.9500
C5B C6B 1.3900
C6B D6B 0.9500

loop_
_geom_hbond_atom_site_label_D
_geom_hbond_atom_site_label_H
_geom_hbond_atom_site_label_A
_geom_hbond_distance_DH
_geom_hbond_distance_HA
_geom_hbond_distance_DA
_geom_hbond_angle_DHA
_geom_hbond_site_symmetry_A
N8 H8 H1 0.94(2) 1.78(3) 2.66(2) 154.4(19) .
C17 H17A F19 0.98 2.52 3.382(3) 147.1 .
C7 H7B F25 0.99 2.47 3.435(2) 165.4 2_667
C10 H10A F29 0.99 2.41 3.107(2) 127.3 2_766
C14 H14C F21 0.98 2.47 3.421(2) 162.6 1_545
C16 H16A F26 0.98 2.43 3.205(2) 136.2 2_667

loop_
_geom_torsion_atom_site_label_1
_geom_torsion_atom_site_label_2
_geom_torsion_atom_site_label_3
_geom_torsion_atom_site_label_4
_geom_torsion
C18 B1 C1 C2 16.9(3)
C24 B1 C1 C2 -110.5(2)
C18 B1 C1 C6 -161.43(18)
C24 B1 C1 C6 71.2(3)
B1 H1 H8 N8 -7(6)
C6 C1 C2 C3 -1.1(3)
B1 C1 C2 C3 -179.5(2)
C1 C2 C3 C4 -0.2(3)
C2 C3 C4 C5 1.0(3)
C3 C4 C5 C6 -0.4(3)
C4 C5 C6 C1 -0.9(3)
C4 C5 C6 C7 -175.52(18)
C2 C1 C6 C5 1.6(3)
B1 C1 C6 C5 -179.99(19)
C2 C1 C6 C7 175.80(18)
B1 C1 C6 C7 -5.8(3)
C5 C6 C7 N8 -121.47(19)
C1 C6 C7 N8 64.0(3)
C6 C7 N8 C9 62.7(2)
C6 C7 N8 C13 -162.79(17)
C7 N8 C9 C16 51.9(2)
C13 N8 C9 C16 -78.6(2)
C7 N8 C9 C17 -69.3(2)
C13 N8 C9 C17 160.12(16)
C7 N8 C9 C10 175.03(17)
C13 N8 C9 C10 44.5(2)
C16 C9 C10 C11 70.7(2)
C17 C9 C10 C11 -169.29(19)
N8 C9 C10 C11 -52.6(2)
C9 C10 C11 C12 60.9(2)
C10 C11 C12 C13 -60.4(2)
C11 C12 C13 C15 -71.2(2)
C11 C12 C13 C14 168.82(18)
C11 C12 C13 N8 52.3(2)
C7 N8 C13 C15 -55.1(2)
C9 N8 C13 C15 78.3(2)
C7 N8 C13 C14 65.9(2)
C9 N8 C13 C14 -160.70(16)
C7 N8 C13 C12 -178.17(16)
C9 N8 C13 C12 -44.8(2)
C1 B1 C18 C19 77.5(2)
C24 B1 C18 C19 -151.55(18)
C1 B1 C18 C23 -106.0(2)
C24 B1 C18 C23 24.9(3)
C23 C18 C19 F19 178.73(17)
B1 C18 C19 F19 -4.4(3)
C23 C18 C19 C20 -1.6(3)
B1 C18 C19 C20 175.31(19)
F19 C19 C20 F20 -0.2(3)
C18 C19 C20 F20 -179.94(19)
F19 C19 C20 C21 179.26(18)
C18 C19 C20 C21 -0.4(3)
F20 C20 C21 F21 0.9(3)
C19 C20 C21 F21 -178.64(18)
F20 C20 C21 C22 -179.05(18)
C19 C20 C21 C22 1.5(3)
F21 C21 C22 F22 -0.6(3)
C20 C21 C22 F22 179.28(18)
F21 C21 C22 C23 179.75(18)
C20 C21 C22 C23 -0.3(3)
F22 C22 C23 F23 -1.3(3)
C21 C22 C23 F23 178.27(18)
F22 C22 C23 C18 178.46(18)
C21 C22 C23 C18 -1.9(3)
C19 C18 C23 F23 -177.45(17)
B1 C18 C23 F23 5.9(3)
C19 C18 C23 C22 2.8(3)
B1 C18 C23 C22 -173.88(19)
C1 B1 C24 C25 9.0(3)
C18 B1 C24 C25 -119.8(2)
C1 B1 C24 C29 -170.51(18)
C18 B1 C24 C29 60.7(2)
C29 C24 C25 F25 179.61(17)
B1 C24 C25 F25 0.1(3)
C29 C24 C25 C26 0.0(3)
B1 C24 C25 C26 -179.5(2)
F25 C25 C26 F26 0.0(3)
C24 C25 C26 F26 179.60(19)
F25 C25 C26 C27 -179.73(18)
C24 C25 C26 C27 -0.1(3)
F26 C26 C27 F27 -0.6(3)
C25 C26 C27 F27 179.10(19)
F26 C26 C27 C28 -179.45(19)
C25 C26 C27 C28 0.2(3)
F27 C27 C28 F28 0.3(3)
C26 C27 C28 F28 179.16(18)
F27 C27 C28 C29 -179.14(19)
C26 C27 C28 C29 -0.3(3)
F28 C28 C29 F29 -0.2(3)
C27 C28 C29 F29 179.23(19)
F28 C28 C29 C24 -179.25(19)
C27 C28 C29 C24 0.2(3)
C25 C24 C29 F29 -179.05(17)
B1 C24 C29 F29 0.5(3)
C25 C24 C29 C28 0.0(3)
B1 C24 C29 C28 179.52(19)
D1B C1B C2B D2B 0.00(14)
C6B C1B C2B D2B 180.0
D1B C1B C2B C3B 180.00(14)
C6B C1B C2B C3B 0.0
D2B C2B C3B D3B 0.0
C1B C2B C3B D3B 180.0
D2B C2B C3B C4B 180.0
C1B C2B C3B C4B 0.0
D3B C3B C4B D4B 0.0
C2B C3B C4B D4B 180.0
D3B C3B C4B C5B 180.0
C2B C3B C4B C5B 0.0
D4B C4B C5B D5B 0.0
C3B C4B C5B D5B 180.0
D4B C4B C5B C6B 180.0
C3B C4B C5B C6B 0.0
D5B C5B C6B D6B 0.0
C4B C5B C6B D6B 180.0
D5B C5B C6B C1B 180.0
C4B C5B C6B C1B 0.0
D1B C1B C6B D6B 0.00(14)
C2B C1B C6B D6B 180.0
D1B C1B C6B C5B 180.00(14)
C2B C1B C6B C5B 0.0
